data_4068848
loop_
_publ_author_name
'Mizuta, Tsutomu'
'Tanaka, Nobuyuki'
'Iwakuni, Yukiko'
'Kubo, Kazuyuki'
'Miyoshi, Katsuhiko'

_publ_section_title
;
 Synthesis and Reactivity of Five-Membered P(V)-Phosphapalladacycles
;
_journal_issue 9
_journal_name_full Organometallics
_journal_page_first 2808
_journal_paper_doi 10.1021/om801130f
_journal_volume 28
_journal_year 2009
_chemical_formula_sum 'C16 H20 N O P'
_chemical_formula_weight 273.30
_chemical_name_systematic
; 
 ? 
;
_space_group_IT_number 14
_symmetry_cell_setting monoclinic
_symmetry_space_group_name_Hall '-P 2ybc'
_symmetry_space_group_name_H-M 'P 1 21/c 1'
_atom_sites_solution_hydrogens geom
_atom_sites_solution_primary direct
_atom_sites_solution_secondary difmap
_audit_creation_method SHELXL-97
_cell_angle_alpha 90.00
_cell_angle_beta 102.0030(10)
_cell_angle_gamma 90.00
_cell_formula_units_Z 4
_cell_length_a 7.74600(10)
_cell_length_b 14.1380(3)
_cell_length_c 14.3620(3)
_cell_measurement_temperature 296(2)
_cell_volume 1538.44(5)
_computing_cell_refinement 'HKL (Otwinowski, 1997)'
_computing_data_collection 'HKL (Otwinowski, 1997)'
_computing_data_reduction 'HKL (Otwinowski, 1997)'
_computing_structure_refinement 'SHELXL-97 (Sheldrick, 1997)'
_computing_structure_solution 'SHELXS-97 (Sheldrick, 1990)'
_diffrn_ambient_temperature 296(2)
_diffrn_measured_fraction_theta_full 0.967
_diffrn_measured_fraction_theta_max 0.967
_diffrn_measurement_device_type 'Mac Science DIP2030 Imaging Plate'
_diffrn_radiation_monochromator graphite
_diffrn_radiation_source 'fine-focus sealed tube'
_diffrn_radiation_type MoK\a
_diffrn_radiation_wavelength 0.71069
_diffrn_reflns_av_R_equivalents 0.0000
_diffrn_reflns_av_sigmaI/netI 0.0140
_diffrn_reflns_limit_h_max 10
_diffrn_reflns_limit_h_min 0
_diffrn_reflns_limit_k_max 18
_diffrn_reflns_limit_k_min 0
_diffrn_reflns_limit_l_max 18
_diffrn_reflns_limit_l_min -18
_diffrn_reflns_number 3562
_diffrn_reflns_theta_full 27.91
_diffrn_reflns_theta_max 27.91
_diffrn_reflns_theta_min 3.23
_exptl_absorpt_coefficient_mu 0.171
_exptl_absorpt_correction_type none
_exptl_crystal_colour colorless
_exptl_crystal_density_diffrn 1.180
_exptl_crystal_density_method 'not measured'
_exptl_crystal_description block
_exptl_crystal_F_000 584
_exptl_crystal_size_max 0.65
_exptl_crystal_size_mid 0.60
_exptl_crystal_size_min 0.50
_refine_diff_density_max 0.325
_refine_diff_density_min -0.322
_refine_diff_density_rms 0.052
_refine_ls_extinction_coef 0.044(5)
_refine_ls_extinction_expression Fc^*^=kFc[1+0.001xFc^2^\l^3^/sin(2\q)]^-1/4^
_refine_ls_extinction_method SHELXL
_refine_ls_goodness_of_fit_ref 1.054
_refine_ls_hydrogen_treatment mixed
_refine_ls_matrix_type full
_refine_ls_number_parameters 253
_refine_ls_number_reflns 3562
_refine_ls_number_restraints 0
_refine_ls_restrained_S_all 1.054
_refine_ls_R_factor_all 0.0480
_refine_ls_R_factor_gt 0.0460
_refine_ls_shift/su_max 0.003
_refine_ls_shift/su_mean 0.000
_refine_ls_structure_factor_coef Fsqd
_refine_ls_weighting_details 'calc w=1/[\s^2^(Fo^2^)+(0.0768P)^2^+0.4212P] where P=(Fo^2^+2Fc^2^)/3'
_refine_ls_weighting_scheme calc
_refine_ls_wR_factor_gt 0.1276
_refine_ls_wR_factor_ref 0.1301
_reflns_number_gt 3372
_reflns_number_total 3562
_reflns_threshold_expression >2sigma(I)
_cod_data_source_file om801130f_si_001.cif
_cod_data_source_block compound-7
_cod_original_sg_symbol_H-M P21/c
_cod_database_code 4068848

loop_
_symmetry_equiv_pos_as_xyz
'x, y, z'
'-x, y+1/2, -z+1/2'
'-x, -y, -z'
'x, -y-1/2, z-1/2'

loop_
_atom_site_label
_atom_site_type_symbol
_atom_site_fract_x
_atom_site_fract_y
_atom_site_fract_z
_atom_site_U_iso_or_equiv
_atom_site_adp_type
_atom_site_occupancy
_atom_site_symmetry_multiplicity
_atom_site_calc_flag
P1 P 0.26856(4) 0.08844(2) 0.32705(2) 0.03645(15) Uani 1 1 d
O1 O 0.38840(15) 0.16594(8) 0.36712(9) 0.0515(3) Uani 1 1 d
N1 N 0.06261(15) 0.10745(9) 0.33310(9) 0.0420(3) Uani 1 1 d
C1 C 0.33849(16) -0.03392(9) 0.35660(9) 0.0349(3) Uani 1 1 d
C2 C 0.3890(2) -0.10568(11) 0.42007(11) 0.0421(3) Uani 1 1 d
H1 H 0.395(3) -0.0998(13) 0.4868(14) 0.052(5) Uiso 1 1 d
C3 C 0.4488(2) -0.19089(12) 0.38434(13) 0.0506(4) Uani 1 1 d
H2 H 0.487(3) -0.2460(17) 0.4302(16) 0.070(6) Uiso 1 1 d
C4 C 0.4589(2) -0.20438(12) 0.29092(13) 0.0516(4) Uani 1 1 d
H3 H 0.498(3) -0.2648(18) 0.2729(16) 0.077(7) Uiso 1 1 d
C5 C 0.4037(2) -0.12724(16) 0.12460(12) 0.0587(4) Uani 1 1 d
H4 H 0.431(3) -0.1850(17) 0.0913(17) 0.075(7) Uiso 1 1 d
C6 C 0.3478(3) -0.04595(18) 0.07520(12) 0.0661(5) Uani 1 1 d
H5 H 0.344(3) -0.0438(17) 0.0071(18) 0.081(7) Uiso 1 1 d
C7 C 0.2939(3) 0.03782(16) 0.11680(12) 0.0613(5) Uani 1 1 d
H6 H 0.258(3) 0.0957(16) 0.0846(16) 0.065(6) Uiso 1 1 d
C8 C 0.29630(19) 0.03574(12) 0.21278(11) 0.0447(3) Uani 1 1 d
C9 C 0.35012(17) -0.04840(10) 0.26126(9) 0.0378(3) Uani 1 1 d
C10 C 0.40755(19) -0.13143(12) 0.22369(11) 0.0441(3) Uani 1 1 d
C11 C -0.06896(19) 0.03163(12) 0.30159(13) 0.0491(4) Uani 1 1 d
H7 H 0.002(3) -0.0271(17) 0.2968(16) 0.071(6) Uiso 1 1 d
C12 C -0.1766(3) 0.0472(3) 0.20274(18) 0.0811(7) Uani 1 1 d
H8 H -0.103(5) 0.070(3) 0.154(3) 0.139(13) Uiso 1 1 d
H9 H -0.241(4) 0.101(2) 0.2022(19) 0.080(8) Uiso 1 1 d
H10 H -0.250(4) -0.008(3) 0.187(2) 0.113(10) Uiso 1 1 d
C13 C -0.1878(3) 0.0154(2) 0.3711(2) 0.0775(7) Uani 1 1 d
H11 H -0.274(4) 0.070(2) 0.372(2) 0.108(10) Uiso 1 1 d
H12 H -0.262(5) -0.044(3) 0.351(2) 0.129(11) Uiso 1 1 d
H13 H -0.130(4) 0.007(2) 0.434(2) 0.109(10) Uiso 1 1 d
C14 C -0.0058(3) 0.20265(13) 0.3456(2) 0.0760(7) Uani 1 1 d
H14 H -0.135(3) 0.1939(16) 0.3347(15) 0.069(6) Uiso 1 1 d
C15 C 0.0357(5) 0.2725(3) 0.2743(6) 0.164(3) Uani 1 1 d
H15 H 0.008(7) 0.250(4) 0.207(3) 0.17(2) Uiso 1 1 d
H16 H 0.160(5) 0.287(3) 0.278(3) 0.128(11) Uiso 1 1 d
H17 H -0.028(7) 0.327(4) 0.268(4) 0.184(18) Uiso 1 1 d
C16 C 0.0537(8) 0.2364(5) 0.4450(6) 0.196(4) Uani 1 1 d
H18 H 0.031(4) 0.2297(18) 0.4702(17) 0.034(5) Uiso 1 1 d
H19 H 0.208(7) 0.238(3) 0.469(3) 0.191(18) Uiso 1 1 d
H20 H 0.008(7) 0.311(4) 0.458(3) 0.191(18) Uiso 1 1 d

loop_
_atom_site_aniso_label
_atom_site_aniso_U_11
_atom_site_aniso_U_22
_atom_site_aniso_U_33
_atom_site_aniso_U_23
_atom_site_aniso_U_13
_atom_site_aniso_U_12
P1 0.0289(2) 0.0359(2) 0.0428(2) 0.00544(12) 0.00351(15) -0.00044(11)
O1 0.0393(6) 0.0424(6) 0.0674(7) 0.0051(5) -0.0012(5) -0.0081(4)
N1 0.0306(6) 0.0362(6) 0.0571(7) -0.0036(5) 0.0044(5) 0.0023(4)
C1 0.0273(6) 0.0401(7) 0.0378(6) 0.0005(5) 0.0078(5) 0.0011(5)
C2 0.0388(7) 0.0463(7) 0.0419(7) 0.0061(6) 0.0095(6) 0.0034(6)
C3 0.0479(9) 0.0440(8) 0.0600(9) 0.0090(7) 0.0115(7) 0.0074(6)
C4 0.0450(8) 0.0442(8) 0.0676(10) -0.0060(7) 0.0163(7) 0.0038(6)
C5 0.0518(10) 0.0802(13) 0.0469(8) -0.0143(8) 0.0170(7) -0.0048(8)
C6 0.0582(11) 0.1048(17) 0.0372(8) -0.0042(9) 0.0141(7) -0.0088(10)
C7 0.0545(10) 0.0831(13) 0.0450(8) 0.0194(8) 0.0069(7) -0.0031(9)
C8 0.0336(7) 0.0567(9) 0.0434(7) 0.0100(6) 0.0066(6) -0.0011(6)
C9 0.0288(6) 0.0479(8) 0.0372(6) 0.0004(5) 0.0081(5) -0.0018(5)
C10 0.0333(7) 0.0541(8) 0.0468(7) -0.0082(6) 0.0125(6) -0.0031(6)
C11 0.0300(7) 0.0447(8) 0.0713(10) -0.0064(7) 0.0079(7) -0.0017(6)
C12 0.0533(12) 0.114(2) 0.0691(13) -0.0203(13) -0.0028(10) -0.0171(13)
C13 0.0472(11) 0.1021(19) 0.0825(15) 0.0189(13) 0.0117(10) -0.0159(11)
C14 0.0405(10) 0.0399(9) 0.139(2) -0.0148(10) -0.0004(11) 0.0095(7)
C15 0.0640(18) 0.076(2) 0.339(9) 0.105(4) 0.015(3) 0.0118(15)
C16 0.096(3) 0.205(6) 0.267(8) -0.187(6) -0.011(4) 0.036(3)

loop_
_atom_type_symbol
_atom_type_description
_atom_type_scat_dispersion_real
_atom_type_scat_dispersion_imag
_atom_type_scat_source
C C 0.0033 0.0016 'International Tables Vol C Tables 4.2.6.8 and 6.1.1.4'
H H 0.0000 0.0000 'International Tables Vol C Tables 4.2.6.8 and 6.1.1.4'
P P 0.1023 0.0942 'International Tables Vol C Tables 4.2.6.8 and 6.1.1.4'
N N 0.0061 0.0033 'International Tables Vol C Tables 4.2.6.8 and 6.1.1.4'
O O 0.0106 0.0060 'International Tables Vol C Tables 4.2.6.8 and 6.1.1.4'

loop_
_geom_angle_atom_site_label_1
_geom_angle_atom_site_label_2
_geom_angle_atom_site_label_3
_geom_angle
O1 P1 N1 113.49(7)
O1 P1 C1 118.61(6)
N1 P1 C1 112.72(6)
O1 P1 C8 117.69(7)
N1 P1 C8 113.96(7)
C1 P1 C8 75.12(6)
O1 P1 C9 125.57(6)
N1 P1 C9 120.93(6)
C1 P1 C9 37.70(5)
C8 P1 C9 37.44(6)
C14 N1 C11 117.16(13)
C14 N1 P1 122.42(12)
C11 N1 P1 118.69(10)
C2 C1 C9 118.33(13)
C2 C1 P1 152.14(11)
C9 C1 P1 89.29(9)
C1 C2 C3 117.21(14)
C1 C2 H1 123.6(11)
C3 C2 H1 119.0(11)
C4 C3 C2 123.94(15)
C4 C3 H2 117.1(13)
C2 C3 H2 119.0(12)
C3 C4 C10 120.10(15)
C3 C4 H3 118.2(14)
C10 C4 H3 121.7(14)
C6 C5 C10 119.47(17)
C6 C5 H4 121.1(14)
C10 C5 H4 119.2(14)
C5 C6 C7 124.52(16)
C5 C6 H5 119.1(15)
C7 C6 H5 116.4(15)
C8 C7 C6 117.24(18)
C8 C7 H6 116.5(14)
C6 C7 H6 126.3(13)
C7 C8 C9 117.26(16)
C7 C8 P1 153.95(15)
C9 C8 P1 88.77(9)
C8 C9 C10 127.34(13)
C8 C9 C1 106.76(13)
C10 C9 C1 125.89(13)
C8 C9 P1 53.79(8)
C10 C9 P1 177.41(11)
C1 C9 P1 53.00(7)
C9 C10 C4 114.52(13)
C9 C10 C5 114.13(16)
C4 C10 C5 131.35(16)
N1 C11 C12 113.11(17)
N1 C11 C13 112.49(17)
C12 C11 C13 110.58(17)
N1 C11 H7 105.6(13)
C12 C11 H7 105.0(13)
C13 C11 H7 109.6(13)
C11 C12 H8 114(2)
C11 C12 H9 109.0(17)
H8 C12 H9 96(3)
C11 C12 H10 106.5(19)
H8 C12 H10 119(3)
H9 C12 H10 112(3)
C11 C13 H11 112.7(18)
C11 C13 H12 109(2)
H11 C13 H12 107(3)
C11 C13 H13 115(2)
H11 C13 H13 106(3)
H12 C13 H13 107(3)
N1 C14 C16 111.3(3)
N1 C14 C15 112.6(3)
C16 C14 C15 112.1(5)
N1 C14 H14 104.2(13)
C16 C14 H14 107.1(13)
C15 C14 H14 109.1(13)
C14 C15 H15 115(3)
C14 C15 H16 117(2)
H15 C15 H16 97(4)
C14 C15 H17 116(3)
H15 C15 H17 100(4)
H16 C15 H17 110(4)
C14 C16 H18 128(4)
C14 C16 H19 112(2)
H18 C16 H19 108(5)
C14 C16 H20 114(3)
H18 C16 H20 83(4)
H19 C16 H20 106(3)

loop_
_geom_bond_atom_site_label_1
_geom_bond_atom_site_label_2
_geom_bond_distance
P1 O1 1.4735(11)
P1 N1 1.6378(12)
P1 C1 1.8359(14)
P1 C8 1.8551(16)
P1 C9 2.2985(15)
N1 C14 1.471(2)
N1 C11 1.4835(19)
C1 C2 1.3656(19)
C1 C9 1.4058(18)
C2 C3 1.424(2)
C2 H1 0.95(2)
C3 C4 1.373(2)
C3 H2 1.02(2)
C4 C10 1.412(2)
C4 H3 0.96(2)
C5 C6 1.373(3)
C5 C10 1.418(2)
C5 H4 0.99(2)
C6 C7 1.427(3)
C6 H5 0.97(2)
C7 C8 1.375(2)
C7 H6 0.95(2)
C8 C9 1.397(2)
C9 C10 1.402(2)
C11 C12 1.506(3)
C11 C13 1.509(3)
C11 H7 1.01(2)
C12 H8 1.04(4)
C12 H9 0.91(3)
C12 H10 0.97(4)
C13 H11 1.02(3)
C13 H12 1.02(4)
C13 H13 0.93(4)
C14 C16 1.484(7)
C14 C15 1.505(5)
C14 H14 0.99(2)
C15 H15 0.99(5)
C15 H16 0.98(4)
C15 H17 0.90(5)
C16 H18 0.44(3)
C16 H19 1.17(5)
C16 H20 1.14(5)

loop_
_geom_torsion_atom_site_label_1
_geom_torsion_atom_site_label_2
_geom_torsion_atom_site_label_3
_geom_torsion_atom_site_label_4
_geom_torsion
O1 P1 N1 C14 19.84(19)
C1 P1 N1 C14 158.26(16)
C8 P1 N1 C14 -118.55(17)
C9 P1 N1 C14 -160.25(16)
O1 P1 N1 C11 -175.58(11)
C1 P1 N1 C11 -37.15(14)
C8 P1 N1 C11 46.03(14)
C9 P1 N1 C11 4.34(14)
O1 P1 C1 C2 60.6(2)
N1 P1 C1 C2 -75.5(2)
C8 P1 C1 C2 174.4(2)
C9 P1 C1 C2 172.8(3)
O1 P1 C1 C9 -112.20(9)
N1 P1 C1 C9 111.69(9)
C8 P1 C1 C9 1.54(8)
C9 C1 C2 C3 -0.5(2)
P1 C1 C2 C3 -172.35(17)
C1 C2 C3 C4 0.2(2)
C2 C3 C4 C10 -0.2(3)
C10 C5 C6 C7 1.0(3)
C5 C6 C7 C8 -1.0(3)
C6 C7 C8 C9 -0.4(2)
C6 C7 C8 P1 177.4(2)
O1 P1 C8 C7 -64.7(3)
N1 P1 C8 C7 71.8(3)
C1 P1 C8 C7 -179.6(3)
C9 P1 C8 C7 -178.0(3)
O1 P1 C8 C9 113.29(9)
N1 P1 C8 C9 -110.17(9)
C1 P1 C8 C9 -1.55(8)
C7 C8 C9 C10 1.9(2)
P1 C8 C9 C10 -177.09(13)
C7 C8 C9 C1 -178.92(14)
P1 C8 C9 C1 2.05(11)
C7 C8 C9 P1 179.03(17)
C2 C1 C9 C8 -178.27(13)
P1 C1 C9 C8 -2.07(11)
C2 C1 C9 C10 0.9(2)
P1 C1 C9 C10 177.08(13)
C2 C1 C9 P1 -176.20(15)
O1 P1 C9 C8 -90.32(11)
N1 P1 C9 C8 89.78(11)
C1 P1 C9 C8 177.54(13)
O1 P1 C9 C10 26(2)
N1 P1 C9 C10 -153(2)
C1 P1 C9 C10 -66(2)
C8 P1 C9 C10 117(2)
O1 P1 C9 C1 92.14(10)
N1 P1 C9 C1 -87.76(10)
C8 P1 C9 C1 -177.54(13)
C8 C9 C10 C4 178.13(15)
C1 C9 C10 C4 -0.9(2)
P1 C9 C10 C4 63(2)
C8 C9 C10 C5 -1.9(2)
C1 C9 C10 C5 179.12(14)
P1 C9 C10 C5 -117(2)
C3 C4 C10 C9 0.5(2)
C3 C4 C10 C5 -179.47(17)
C6 C5 C10 C9 0.4(2)
C6 C5 C10 C4 -179.66(18)
C14 N1 C11 C12 65.4(2)
P1 N1 C11 C12 -100.00(17)
C14 N1 C11 C13 -60.8(2)
P1 N1 C11 C13 133.82(16)
C11 N1 C14 C16 120.1(4)
P1 N1 C14 C16 -75.1(4)
C11 N1 C14 C15 -113.0(3)
P1 N1 C14 C15 51.8(3)

loop_
_cod_related_entry_id
_cod_related_entry_database
_cod_related_entry_code
1 ChemSpider 30659730
